data_4309834
loop_
_publ_author_name
'Manfred Friedrich'
'Juan Carlos G\'alvez-Ruiz'
'Thomas M. Klap\"otke'
'Peter Mayer'
'Birgit Weber'
'Jan J. Weigand'

_publ_contact_author_address
;
Department Chemie
Ludwig-Maximilians Universit\"at
Butenandtstra\&se 5-13 (Haus D)
D-81377 M\"unchen
Bundesrepublik Deutschland
;
_publ_contact_author_email tmk@cup.uni-muenchen.de
_publ_contact_author_fax +49-89-2180-77491
_publ_contact_author_name 'Thomas M. Klapo\"tke'
_publ_contact_author_phone +49-89-2180-77492
_publ_section_title
;
BTA Copper Complexes
;
_journal_name_full 'Inorganic Chemistry'
_journal_page_first 8044
_journal_page_last 8052
_journal_paper_doi 10.1021/ic050657r
_journal_volume 44
_journal_year 2005
_chemical_formula_moiety 'Cu, 2(N H3), C2 N9 H'
_chemical_formula_sum 'C2 H7 Cu N11'
_chemical_formula_weight 248.697
_space_group_IT_number 14
_symmetry_cell_setting monoclinic
_symmetry_Int_Tables_number 14
_symmetry_space_group_name_Hall '-P 2yn'
_symmetry_space_group_name_H-M 'P 1 21/n 1'
_atom_sites_solution_hydrogens geom
_atom_sites_solution_primary direct
_atom_sites_solution_secondary difmap
_audit_author_name 'Mayer, P.'
_audit_block_code Cu_C2HN9_NH3_j032_klapoetke
_audit_creation_date 24-Mar-05
_audit_creation_method 'form98_1/compatible with shelxl97-2'
_audit_update_record 19-Apr-05
_cell_angle_alpha 90.00
_cell_angle_beta 93.633(8)
_cell_angle_gamma 90.00
_cell_formula_units_Z 4
_cell_length_a 6.3778(5)
_cell_length_b 9.1886(7)
_cell_length_c 14.2064(9)
_cell_measurement_reflns_used 5000
_cell_measurement_temperature 200(2)
_cell_measurement_theta_max 28.0
_cell_measurement_theta_min 2.6
_cell_volume 830.87(11)
_computing_cell_refinement 'Stoe IPDS software (Darmstadt, Germany)'
_computing_data_collection 'Stoe IPDS software (Darmstadt, Germany)'
_computing_data_reduction 'Stoe IPDS software (Darmstadt, Germany)'
_computing_structure_refinement 'SHELXL-97 (G. M. Sheldrick. University of G\"ottingen, 97-2 version)'
_computing_structure_solution
;
A. Altomare, M. C. Burla, M. Camalli, G. L. Cascarano, C. Giacovazzo, A.
Guagliardi, A. G. G. Moliterni, G. Polidori, R. Spagna: SIR97: a new tool for
crystal structure determination and refinement; J. Appl. Crystallogr. 1999,
32, 115-119.
;
_diffrn_ambient_temperature 200(2)
_diffrn_measured_fraction_theta_full 0.996
_diffrn_measured_fraction_theta_max 0.996
_diffrn_measurement_device 'image-plate area detector'
_diffrn_measurement_device_type 'Stoe IPDS'
_diffrn_measurement_method 'area detection'
_diffrn_orient_matrix_type
;first index: i in a~i~^*^, second: diffractometer xyz
 e.g. UB_21,UB_22,UB_23 are the xyz components of b^*^
;
_diffrn_orient_matrix_UB_11 0.031657
_diffrn_orient_matrix_UB_12 0.119189
_diffrn_orient_matrix_UB_13 0.097339
_diffrn_orient_matrix_UB_21 -0.038307
_diffrn_orient_matrix_UB_22 -0.058136
_diffrn_orient_matrix_UB_23 0.083647
_diffrn_orient_matrix_UB_31 0.065242
_diffrn_orient_matrix_UB_32 -0.022862
_diffrn_orient_matrix_UB_33 0.013991
_diffrn_radiation_collimation '0.5 mm collimator'
_diffrn_radiation_monochromator graphite
_diffrn_radiation_source 'fine-focus sealed tube'
_diffrn_radiation_type MoK\a
_diffrn_radiation_wavelength 0.71073
_diffrn_reflns_av_R_equivalents 0.0395
_diffrn_reflns_av_sigmaI/netI 0.0356
_diffrn_reflns_limit_h_max 8
_diffrn_reflns_limit_h_min -8
_diffrn_reflns_limit_k_max 12
_diffrn_reflns_limit_k_min -12
_diffrn_reflns_limit_l_max 17
_diffrn_reflns_limit_l_min -18
_diffrn_reflns_number 6667
_diffrn_reflns_theta_full 27.94
_diffrn_reflns_theta_max 27.94
_diffrn_reflns_theta_min 2.64
_diffrn_source_current 50_mA
_diffrn_source_power 2.75_kW
_diffrn_source_type 'Spellman DF4 Series'
_diffrn_source_voltage 55_kV
_exptl_absorpt_coefficient_mu 2.611
_exptl_absorpt_correction_T_max 0.8866
_exptl_absorpt_correction_T_min 0.6940
_exptl_absorpt_correction_type numerical
_exptl_absorpt_process_details 'Absorption correction with XRed, rev 1.09, STOE (Darmstadt, Germany)'
_exptl_crystal_colour blue
_exptl_crystal_density_diffrn 1.9882(2)
_exptl_crystal_density_method 'not measured'
_exptl_crystal_description rod
_exptl_crystal_F_000 500
_exptl_crystal_size_max 0.25
_exptl_crystal_size_mid 0.10
_exptl_crystal_size_min 0.06
_refine_diff_density_max 0.361
_refine_diff_density_min -0.713
_refine_diff_density_rms 0.086
_refine_ls_extinction_method none
_refine_ls_goodness_of_fit_ref 0.952
_refine_ls_hydrogen_treatment refall
_refine_ls_matrix_type full
_refine_ls_number_parameters 155
_refine_ls_number_reflns 1992
_refine_ls_number_restraints 0
_refine_ls_restrained_S_all 0.952
_refine_ls_R_factor_all 0.0356
_refine_ls_R_factor_gt 0.0241
_refine_ls_shift/su_max 0.000
_refine_ls_shift/su_mean 0.000
_refine_ls_structure_factor_coef Fsqd
_refine_ls_weighting_details 'calc w=1/[\s^2^(Fo^2^)+(0.0339P)^2^+0.0000P] where P=(Fo^2^+2Fc^2^)/3'
_refine_ls_weighting_scheme calc
_refine_ls_wR_factor_gt 0.0539
_refine_ls_wR_factor_ref 0.0561
_reflns_number_gt 1595
_reflns_number_total 1992
_reflns_threshold_expression >2sigma(I)
_cod_data_source_file ic050657rsi20050428_060413.cif
_cod_data_source_block j032
_cod_original_cell_volume 830.87(10)
_cod_original_sg_symbol_H-M 'P 21/n'
_cod_database_code 4309834

loop_
_symmetry_equiv_pos_as_xyz
'x, y, z'
'-x+1/2, y+1/2, -z+1/2'
'-x, -y, -z'
'x-1/2, -y-1/2, z-1/2'

loop_
_atom_site_label
_atom_site_type_symbol
_atom_site_fract_x
_atom_site_fract_y
_atom_site_fract_z
_atom_site_U_iso_or_equiv
_atom_site_adp_type
_atom_site_occupancy
_atom_site_symmetry_multiplicity
_atom_site_calc_flag
_atom_site_refinement_flags
_atom_site_disorder_assembly
_atom_site_disorder_group
Cu Cu 0.06861(4) 0.12974(3) 0.249091(15) 0.01022(8) Uani 1 1 d . . .
N1 N -0.1790(3) 0.00870(18) 0.20525(11) 0.0117(3) Uani 1 1 d . . .
N2 N -0.2694(3) -0.09451(18) 0.25715(11) 0.0143(4) Uani 1 1 d . . .
N3 N -0.4291(3) -0.14919(18) 0.20701(12) 0.0148(3) Uani 1 1 d . . .
N4 N -0.4494(3) -0.08470(18) 0.12059(11) 0.0147(4) Uani 1 1 d . . .
N5 N -0.2527(3) 0.0981(2) 0.04823(12) 0.0195(4) Uani 1 1 d . . .
H7 H -0.333(4) 0.093(3) 0.000(2) 0.025(7) Uiso 1 1 d . . .
N6 N -0.0251(3) 0.2545(2) -0.02962(13) 0.0215(4) Uani 1 1 d . . .
N7 N 0.1621(3) 0.3174(2) -0.00398(13) 0.0234(4) Uani 1 1 d . . .
N8 N 0.2220(3) 0.2801(2) 0.08190(12) 0.0195(4) Uani 1 1 d . . .
N9 N 0.0737(3) 0.19163(19) 0.11596(11) 0.0130(3) Uani 1 1 d . . .
N10 N 0.0456(3) 0.0661(2) 0.38306(12) 0.0150(4) Uani 1 1 d . . .
H1 H -0.077(5) 0.094(3) 0.407(2) 0.026(7) Uiso 1 1 d . . .
H2 H 0.048(5) -0.025(4) 0.390(2) 0.042(9) Uiso 1 1 d . . .
H3 H 0.142(6) 0.099(4) 0.418(2) 0.043(9) Uiso 1 1 d . . .
N11 N 0.3761(3) 0.1728(3) 0.27195(14) 0.0186(4) Uani 1 1 d . . .
H4 H 0.418(5) 0.216(3) 0.230(2) 0.035(9) Uiso 1 1 d . . .
H5 H 0.407(5) 0.224(4) 0.327(3) 0.051(10) Uiso 1 1 d . . .
H6 H 0.441(5) 0.100(3) 0.277(2) 0.025(8) Uiso 1 1 d . . .
C1 C -0.2926(3) 0.0101(2) 0.12216(13) 0.0122(4) Uani 1 1 d . . .
C2 C -0.0728(3) 0.1789(2) 0.04552(14) 0.0130(4) Uani 1 1 d . . .

loop_
_atom_site_aniso_label
_atom_site_aniso_U_11
_atom_site_aniso_U_22
_atom_site_aniso_U_33
_atom_site_aniso_U_23
_atom_site_aniso_U_13
_atom_site_aniso_U_12
Cu 0.00944(12) 0.01347(12) 0.00723(11) 0.00050(9) -0.00357(7) -0.00149(10)
N1 0.0129(8) 0.0124(7) 0.0093(7) 0.0026(6) -0.0031(6) -0.0025(7)
N2 0.0163(9) 0.0131(9) 0.0129(8) 0.0008(6) -0.0030(7) -0.0050(6)
N3 0.0162(9) 0.0140(8) 0.0135(7) 0.0012(6) -0.0034(6) -0.0043(7)
N4 0.0154(9) 0.0163(8) 0.0118(8) 0.0022(6) -0.0030(6) -0.0053(7)
N5 0.0169(9) 0.0285(10) 0.0117(8) 0.0082(7) -0.0087(7) -0.0123(8)
N6 0.0202(10) 0.0303(10) 0.0134(8) 0.0070(7) -0.0045(7) -0.0115(8)
N7 0.0210(10) 0.0331(10) 0.0156(9) 0.0083(8) -0.0035(8) -0.0131(9)
N8 0.0167(9) 0.0277(10) 0.0139(8) 0.0037(7) -0.0019(7) -0.0104(8)
N9 0.0124(8) 0.0173(8) 0.0089(7) 0.0010(6) -0.0021(6) -0.0051(7)
N10 0.0171(9) 0.0172(9) 0.0102(7) 0.0013(7) -0.0037(7) 0.0018(8)
N11 0.0112(9) 0.0321(11) 0.0120(8) -0.0043(8) -0.0018(7) 0.0001(9)
C1 0.0114(9) 0.0140(9) 0.0108(8) 0.0005(7) -0.0031(7) -0.0019(8)
C2 0.0126(10) 0.0153(9) 0.0108(8) 0.0012(7) -0.0024(7) -0.0025(8)

loop_
_atom_type_symbol
_atom_type_description
_atom_type_scat_dispersion_real
_atom_type_scat_dispersion_imag
_atom_type_scat_source
C C 0.0033 0.0016 'International Tables Vol C Tables 4.2.6.8 and 6.1.1.4'
H H 0.0000 0.0000 'International Tables Vol C Tables 4.2.6.8 and 6.1.1.4'
N N 0.0061 0.0033 'International Tables Vol C Tables 4.2.6.8 and 6.1.1.4'
Cu Cu 0.3201 1.2651 'International Tables Vol C Tables 4.2.6.8 and 6.1.1.4'

loop_
_exptl_crystal_face_index_h
_exptl_crystal_face_index_k
_exptl_crystal_face_index_l
_exptl_crystal_face_perp_dist
0 -1 -1 0.0170
0 1 1 0.0410
0 1 -1 0.0410
0 -1 1 0.0190
9 1 -3 0.1150
-9 -2 3 0.1260
3 4 9 0.0720
-1 1 1 0.1180
0 1 0 0.0360
-4 -7 5 0.0720
0 1 -5 0.0430

loop_
_geom_angle_atom_site_label_1
_geom_angle_atom_site_label_2
_geom_angle_atom_site_label_3
_geom_angle
_geom_angle_site_symmetry_1
_geom_angle_site_symmetry_3
_geom_angle_publ_flag
N9 Cu N1 85.55(7) . . ?
N9 Cu N10 176.74(8) . . ?
N1 Cu N10 91.70(7) . . ?
N9 Cu N11 91.32(8) . . ?
N1 Cu N11 154.83(9) . . ?
N10 Cu N11 91.91(8) . . ?
N9 Cu N3 92.01(7) . 2_455 ?
N1 Cu N3 105.20(7) . 2_455 ?
N10 Cu N3 87.01(7) . 2_455 ?
N11 Cu N3 99.85(8) . 2_455 ?
C1 N1 N2 105.10(15) . . ?
C1 N1 Cu 129.73(14) . . ?
N2 N1 Cu 125.17(12) . . ?
N3 N2 N1 108.49(15) . . ?
N2 N3 N4 110.51(16) . . ?
N2 N3 Cu 119.32(12) . 2_445 ?
N4 N3 Cu 127.41(12) . 2_445 ?
C1 N4 N3 104.03(15) . . ?
C1 N5 C2 122.79(17) . . ?
C1 N5 H7 118(2) . . ?
C2 N5 H7 119(2) . . ?
C2 N6 N7 104.50(16) . . ?
N8 N7 N6 109.94(17) . . ?
N7 N8 N9 108.76(16) . . ?
C2 N9 N8 104.86(16) . . ?
C2 N9 Cu 129.86(15) . . ?
N8 N9 Cu 124.50(12) . . ?
Cu N10 H1 112.7(17) . . ?
Cu N10 H2 113(2) . . ?
H1 N10 H2 105(3) . . ?
Cu N10 H3 112(2) . . ?
H1 N10 H3 107(3) . . ?
H2 N10 H3 106(3) . . ?
Cu N11 H4 111(2) . . ?
Cu N11 H5 113(2) . . ?
H4 N11 H5 109(3) . . ?
Cu N11 H6 110(2) . . ?
H4 N11 H6 107(3) . . ?
H5 N11 H6 106(3) . . ?
N4 C1 N1 111.86(17) . . ?
N4 C1 N5 123.70(17) . . ?
N1 C1 N5 124.44(18) . . ?
N6 C2 N9 111.94(19) . . ?
N6 C2 N5 122.86(17) . . ?
N9 C2 N5 125.21(18) . . ?

loop_
_geom_bond_atom_site_label_1
_geom_bond_atom_site_label_2
_geom_bond_distance
_geom_bond_site_symmetry_2
_geom_bond_publ_flag
Cu N9 1.9772(16) . ?
Cu N1 1.9987(16) . ?
Cu N10 2.0052(18) . ?
Cu N11 2.0069(19) . ?
Cu N3 2.3188(17) 2_455 ?
N1 C1 1.345(2) . ?
N1 N2 1.353(2) . ?
N2 N3 1.306(2) . ?
N3 N4 1.362(2) . ?
N3 Cu 2.3188(17) 2_445 ?
N4 C1 1.325(3) . ?
N5 C1 1.362(3) . ?
N5 C2 1.369(3) . ?
N5 H7 0.83(3) . ?
N6 C2 1.325(3) . ?
N6 N7 1.355(3) . ?
N7 N8 1.301(2) . ?
N8 N9 1.359(3) . ?
N9 C2 1.330(2) . ?
N10 H1 0.91(3) . ?
N10 H2 0.84(4) . ?
N10 H3 0.82(4) . ?
N11 H4 0.78(4) . ?
N11 H5 0.93(4) . ?
N11 H6 0.79(3) . ?

loop_
_geom_contact_atom_site_label_1
_geom_contact_atom_site_label_2
_geom_contact_distance
_geom_contact_site_symmetry_1
_geom_contact_site_symmetry_2
_geom_contact_publ_flag
? ? ? ? ? ?

loop_
_geom_hbond_atom_site_label_D
_geom_hbond_atom_site_label_H
_geom_hbond_atom_site_label_A
_geom_hbond_distance_DH
_geom_hbond_distance_HA
_geom_hbond_distance_DA
_geom_hbond_angle_DHA
_geom_hbond_site_symmetry_A
_geom_hbond_publ_flag
N5 H7 N4 0.83(3) 2.13(3) 2.967(2) 177(3) 3_455 ?
N10 H1 N7 0.91(3) 2.30(3) 3.194(3) 167(2) 4_566 ?
N10 H2 N8 0.84(4) 2.33(4) 3.043(3) 142(3) 2_545 ?
N10 H3 N6 0.82(4) 2.58(4) 3.365(3) 159(3) 4_666 ?
N11 H4 N8 0.78(4) 2.45(3) 2.982(3) 127(3) . ?
N11 H5 N6 0.93(4) 2.06(4) 2.926(3) 155(3) 4_666 ?
N11 H6 N2 0.79(3) 2.60(3) 3.354(3) 161(3) 1_655 ?
N11 H6 N3 0.79(3) 2.65(3) 3.361(3) 151(3) 1_655 ?

loop_
_geom_torsion_atom_site_label_1
_geom_torsion_atom_site_label_2
_geom_torsion_atom_site_label_3
_geom_torsion_atom_site_label_4
_geom_torsion
_geom_torsion_site_symmetry_1
_geom_torsion_site_symmetry_2
_geom_torsion_site_symmetry_3
_geom_torsion_site_symmetry_4
_geom_torsion_publ_flag
N9 Cu N1 C1 -11.31(19) . . . . ?
N10 Cu N1 C1 166.94(19) . . . . ?
N11 Cu N1 C1 -94.9(2) . . . . ?
N3 Cu N1 C1 79.57(19) 2_455 . . . ?
N9 Cu N1 N2 169.45(17) . . . . ?
N10 Cu N1 N2 -12.31(17) . . . . ?
N11 Cu N1 N2 85.8(2) . . . . ?
N3 Cu N1 N2 -99.68(16) 2_455 . . . ?
C1 N1 N2 N3 -0.7(2) . . . . ?
Cu N1 N2 N3 178.72(13) . . . . ?
N1 N2 N3 N4 0.2(2) . . . . ?
N1 N2 N3 Cu 162.73(12) . . . 2_445 ?
N2 N3 N4 C1 0.4(2) . . . . ?
Cu N3 N4 C1 -160.38(14) 2_445 . . . ?
C2 N6 N7 N8 0.3(3) . . . . ?
N6 N7 N8 N9 -0.5(3) . . . . ?
N7 N8 N9 C2 0.6(2) . . . . ?
N7 N8 N9 Cu -170.19(16) . . . . ?
N1 Cu N9 C2 15.54(19) . . . . ?
N10 Cu N9 C2 -17.1(14) . . . . ?
N11 Cu N9 C2 170.5(2) . . . . ?
N3 Cu N9 C2 -89.55(19) 2_455 . . . ?
N1 Cu N9 N8 -176.13(18) . . . . ?
N10 Cu N9 N8 151.2(13) . . . . ?
N11 Cu N9 N8 -21.14(18) . . . . ?
N3 Cu N9 N8 78.78(17) 2_455 . . . ?
N3 N4 C1 N1 -0.8(2) . . . . ?
N3 N4 C1 N5 179.3(2) . . . . ?
N2 N1 C1 N4 1.0(2) . . . . ?
Cu N1 C1 N4 -178.39(14) . . . . ?
N2 N1 C1 N5 -179.1(2) . . . . ?
Cu N1 C1 N5 1.5(3) . . . . ?
C2 N5 C1 N4 -169.7(2) . . . . ?
C2 N5 C1 N1 10.4(3) . . . . ?
N7 N6 C2 N9 0.1(3) . . . . ?
N7 N6 C2 N5 -179.9(2) . . . . ?
N8 N9 C2 N6 -0.4(3) . . . . ?
Cu N9 C2 N6 169.66(16) . . . . ?
N8 N9 C2 N5 179.6(2) . . . . ?
Cu N9 C2 N5 -10.4(3) . . . . ?
C1 N5 C2 N6 173.9(2) . . . . ?
C1 N5 C2 N9 -6.0(3) . . . . ?
